data_7216665
loop_
_publ_author_name
'Aaker\"oy, Christer B.'
'Wijethunga, Tharanga K.'
'Haj, Mohammad Abul'
'Desper, John'
'Moore, Curtis'

_publ_section_title
;
 The structural landscape of heteroaryl-2-imidazoles: competing halogen-
 and hydrogen-bond interactions
;
_journal_issue 31
_journal_name_full CrystEngComm
_journal_page_first 7218
_journal_paper_doi 10.1039/C4CE00803K
_journal_volume 16
_journal_year 2014
_chemical_formula_moiety
;
(C8 H7 N3)3 (C6 F12 I2)
;
_chemical_formula_sum 'C30 H21 F12 I2 N9'
_chemical_formula_weight 989.36
_chemical_name_systematic
; 
TW-2-13 [2-(2-pyridyl)-imidazole]3, I-(CF2)6-I
;
_space_group_IT_number 2
_symmetry_cell_setting triclinic
_symmetry_space_group_name_Hall '-P 1'
_symmetry_space_group_name_H-M 'P -1'
_atom_sites_solution_hydrogens geom
_atom_sites_solution_primary direct
_atom_sites_solution_secondary difmap
_audit_creation_method SHELXL-97
_cell_angle_alpha 92.084(3)
_cell_angle_beta 91.221(3)
_cell_angle_gamma 100.093(3)
_cell_formula_units_Z 1
_cell_length_a 5.1393(6)
_cell_length_b 11.0259(12)
_cell_length_c 15.2795(17)
_cell_measurement_reflns_used 9751
_cell_measurement_temperature 120(2)
_cell_measurement_theta_max 68.98
_cell_measurement_theta_min 2.90
_cell_volume 851.52(17)
_computing_cell_refinement 'Bruker SAINT'
_computing_data_collection 'Bruker APEX2'
_computing_data_reduction 'Bruker SAINT'
_computing_molecular_graphics 'Bruker SHELXTL'
_computing_publication_material 'Bruker SHELXTL'
_computing_structure_refinement 'SHELXL-97 (Sheldrick, 2008)'
_computing_structure_solution 'SHELXS-97 (Sheldrick, 2008)'
_diffrn_ambient_temperature 120(2)
_diffrn_measured_fraction_theta_full 0.942
_diffrn_measured_fraction_theta_max 0.916
_diffrn_measurement_device_type 'Bruker APEX-II CCD'
_diffrn_measurement_method '\f and \w scans'
_diffrn_radiation_monochromator graphite
_diffrn_radiation_source 'fine-focus sealed tube'
_diffrn_radiation_type CuK\a
_diffrn_radiation_wavelength 1.54178
_diffrn_reflns_av_R_equivalents 0.0462
_diffrn_reflns_av_sigmaI/netI 0.0343
_diffrn_reflns_limit_h_max 5
_diffrn_reflns_limit_h_min -6
_diffrn_reflns_limit_k_max 13
_diffrn_reflns_limit_k_min -13
_diffrn_reflns_limit_l_max 18
_diffrn_reflns_limit_l_min -18
_diffrn_reflns_number 13661
_diffrn_reflns_theta_full 67.50
_diffrn_reflns_theta_max 69.25
_diffrn_reflns_theta_min 2.90
_exptl_absorpt_coefficient_mu 15.460
_exptl_absorpt_correction_T_max 0.3710
_exptl_absorpt_correction_T_min 0.1321
_exptl_absorpt_correction_type multi-scan
_exptl_absorpt_process_details SADABS
_exptl_crystal_colour colourless
_exptl_crystal_density_diffrn 1.929
_exptl_crystal_density_method 'not measured'
_exptl_crystal_description prism
_exptl_crystal_F_000 478
_exptl_crystal_size_max 0.22
_exptl_crystal_size_mid 0.14
_exptl_crystal_size_min 0.08
_refine_diff_density_max 0.769
_refine_diff_density_min -0.997
_refine_diff_density_rms 0.161
_refine_ls_extinction_coef 0.0033(5)
_refine_ls_extinction_expression Fc^*^=kFc[1+0.001xFc^2^\l^3^/sin(2\q)]^-1/4^
_refine_ls_extinction_method SHELXL
_refine_ls_goodness_of_fit_ref 1.257
_refine_ls_hydrogen_treatment constr
_refine_ls_matrix_type full
_refine_ls_number_parameters 252
_refine_ls_number_reflns 2928
_refine_ls_number_restraints 99
_refine_ls_restrained_S_all 1.241
_refine_ls_R_factor_all 0.0391
_refine_ls_R_factor_gt 0.0368
_refine_ls_shift/su_max 0.000
_refine_ls_shift/su_mean 0.000
_refine_ls_structure_factor_coef Fsqd
_refine_ls_weighting_details 'calc w=1/[\s^2^(Fo^2^)+(0.0800P)^2^+1.0000P] where P=(Fo^2^+2Fc^2^)/3'
_refine_ls_weighting_scheme calc
_refine_ls_wR_factor_gt 0.1201
_refine_ls_wR_factor_ref 0.1302
_reflns_number_gt 2797
_reflns_number_total 2928
_reflns_threshold_expression >2sigma(I)
_cod_data_source_file c4ce00803k2.cif
_cod_data_source_block A3D3
_cod_depositor_comments
;
The following automatic conversions were performed:

'_symmetry_cell_setting' value 'Triclinic' changed to 'triclinic'
according to
/usr/data/users/saulius/crontab/automatic-downloads/rss-feeds/RSC/lib/dictionaries/cif_core.dic
dictionary named 'cif_core.dic' version 2.4.2 from 2011-04-26.

Automatic conversion script
Id: cif_fix_values 2281 2013-09-26 08:29:07Z andrius 

 Adding full bibliography for 7216657--7216671.cif.
;
_cod_original_sg_symbol_H-M P-1
_cod_database_code 7216665

loop_
_symmetry_equiv_pos_as_xyz
'x, y, z'
'-x, -y, -z'

loop_
_atom_site_label
_atom_site_type_symbol
_atom_site_fract_x
_atom_site_fract_y
_atom_site_fract_z
_atom_site_U_iso_or_equiv
_atom_site_adp_type
_atom_site_occupancy
_atom_site_symmetry_multiplicity
_atom_site_calc_flag
_atom_site_refinement_flags
_atom_site_disorder_assembly
_atom_site_disorder_group
N11 N 0.6498(10) 0.6715(4) 0.0829(3) 0.0259(10) Uani 1 1 d D . .
H11 H 0.6586 0.7428 0.0580 0.031 Uiso 1 1 calc R . .
C12 C 0.5016(10) 0.6328(5) 0.1524(3) 0.0244(11) Uani 1 1 d D . .
N13 N 0.5324(12) 0.5213(4) 0.1729(3) 0.0360(12) Uani 1 1 d D . .
C14 C 0.7090(17) 0.4875(6) 0.1148(4) 0.0476(18) Uani 1 1 d D . .
H14 H 0.7708 0.4111 0.1138 0.057 Uiso 1 1 calc R . .
C15 C 0.7822(16) 0.5794(6) 0.0592(4) 0.0431(16) Uani 1 1 d D . .
H15 H 0.9022 0.5796 0.0127 0.052 Uiso 1 1 calc R . .
C21 C 0.3348(10) 0.7099(5) 0.1955(3) 0.0251(11) Uani 1 1 d D . .
N22 N 0.3619(9) 0.8275(4) 0.1698(3) 0.0253(9) Uani 1 1 d D . .
C23 C 0.2065(11) 0.8991(5) 0.2079(3) 0.0309(12) Uani 1 1 d D . .
H23 H 0.2223 0.9819 0.1905 0.037 Uiso 1 1 calc R . .
C24 C 0.0257(12) 0.8597(6) 0.2709(4) 0.0355(13) Uani 1 1 d D . .
H24 H -0.0803 0.9138 0.2957 0.043 Uiso 1 1 calc R . .
C25 C 0.0027(11) 0.7399(6) 0.2967(4) 0.0348(13) Uani 1 1 d D . .
H25 H -0.1188 0.7103 0.3403 0.042 Uiso 1 1 calc R . .
C26 C 0.1557(11) 0.6642(5) 0.2592(4) 0.0302(12) Uani 1 1 d D . .
H26 H 0.1410 0.5813 0.2762 0.036 Uiso 1 1 calc R . .
N31 N 1.197(2) 0.9693(11) -0.0976(7) 0.0213(8) Uani 0.50 1 d PDU A -1
H31 H 1.3248 1.0330 -0.1026 0.026 Uiso 0.50 1 calc PR A -1
C32 C 1.013(2) 0.9532(9) -0.0351(7) 0.0198(6) Uani 0.50 1 d PDU A -1
N33 N 0.8461(17) 0.8523(9) -0.0489(6) 0.0200(7) Uani 0.50 1 d PDU A -1
C34 C 0.9270(19) 0.7959(9) -0.1222(6) 0.0216(8) Uani 0.50 1 d PDU A -1
H34 H 0.8424 0.7190 -0.1480 0.026 Uiso 0.50 1 calc PR A -1
C35 C 1.1419(11) 0.8654(6) -0.1515(4) 0.0220(8) Uani 0.50 1 d PDU A -1
H35 H 1.2396 0.8466 -0.2007 0.026 Uiso 0.50 1 calc PR A -1
C41 C 1.0024(11) 1.0456(6) 0.0360(4) 0.0198(6) Uani 0.50 1 d PRDU A -1
N42 N 1.2149(11) 1.1421(6) 0.0436(4) 0.0200(7) Uani 0.50 1 d PRDU A -1
C43 C 1.1998(11) 1.2230(6) 0.1122(4) 0.0216(8) Uani 0.50 1 d PRDU A -1
H43 H 1.3399 1.2915 0.1201 0.026 Uiso 0.50 1 d PR A -1
C44 C 0.9975(18) 1.2148(9) 0.1703(6) 0.0223(10) Uani 0.50 1 d PDU A -1
H44 H 1.0092 1.2704 0.2198 0.027 Uiso 0.50 1 calc PR A -1
C45 C 0.7768(19) 1.1244(9) 0.1555(7) 0.0220(8) Uani 0.50 1 d PDU A -1
H45 H 0.6287 1.1204 0.1921 0.026 Uiso 0.50 1 calc PR A -1
C46 C 0.776(3) 1.0406(13) 0.0869(8) 0.0213(8) Uani 0.50 1 d PDU A -1
H46 H 0.6236 0.9797 0.0739 0.026 Uiso 0.50 1 calc PR A -1
C51 C 0.5823(12) 0.2926(5) 0.4481(3) 0.0298(12) Uani 1 1 d . . .
I1 I 0.54784(6) 0.39392(3) 0.331779(18) 0.0287(2) Uani 1 1 d . . .
F51A F 0.8306(9) 0.3200(4) 0.4820(3) 0.0600(13) Uani 1 1 d . . .
F51B F 0.4205(11) 0.3243(3) 0.5090(2) 0.0559(12) Uani 1 1 d . . .
C52 C 0.5136(10) 0.1514(5) 0.4294(3) 0.0204(10) Uani 1 1 d . . .
F52A F 0.6653(8) 0.1225(3) 0.3647(2) 0.0383(8) Uani 1 1 d . . .
F52B F 0.2610(6) 0.1259(3) 0.4007(2) 0.0370(8) Uani 1 1 d . . .
C53 C 0.5525(10) 0.0712(5) 0.5082(3) 0.0224(10) Uani 1 1 d . . .
F53A F 0.8140(6) 0.0860(3) 0.5268(2) 0.0292(7) Uani 1 1 d . . .
F53B F 0.4316(7) 0.1090(3) 0.5781(2) 0.0291(7) Uani 1 1 d . . .

loop_
_atom_site_aniso_label
_atom_site_aniso_U_11
_atom_site_aniso_U_22
_atom_site_aniso_U_33
_atom_site_aniso_U_23
_atom_site_aniso_U_13
_atom_site_aniso_U_12
N11 0.040(3) 0.015(2) 0.025(2) 0.0053(17) 0.0055(19) 0.0092(18)
C12 0.030(3) 0.019(2) 0.022(2) 0.000(2) -0.004(2) 0.002(2)
N13 0.061(3) 0.023(2) 0.028(2) 0.006(2) 0.007(2) 0.014(2)
C14 0.087(5) 0.034(3) 0.032(3) 0.007(3) 0.013(3) 0.036(4)
C15 0.074(5) 0.037(3) 0.028(3) 0.005(3) 0.019(3) 0.032(3)
C21 0.025(3) 0.030(3) 0.021(2) 0.000(2) -0.004(2) 0.007(2)
N22 0.029(2) 0.025(2) 0.024(2) 0.0043(17) 0.0037(17) 0.0105(18)
C23 0.039(3) 0.033(3) 0.024(3) 0.004(2) -0.004(2) 0.015(2)
C24 0.036(3) 0.048(4) 0.026(3) -0.006(3) -0.003(2) 0.020(3)
C25 0.028(3) 0.050(4) 0.029(3) 0.004(3) 0.006(2) 0.011(3)
C26 0.030(3) 0.030(3) 0.029(3) 0.011(2) 0.001(2) -0.002(2)
N31 0.0229(15) 0.0200(13) 0.0212(14) 0.0000(12) -0.0015(13) 0.0046(12)
C32 0.0219(13) 0.0182(11) 0.0199(11) 0.0007(10) -0.0013(11) 0.0054(10)
N33 0.0212(16) 0.0188(13) 0.0202(13) -0.0011(11) -0.0007(13) 0.0048(13)
C34 0.0227(17) 0.0206(14) 0.0213(14) -0.0017(13) -0.0002(15) 0.0041(14)
C35 0.0226(17) 0.0217(14) 0.0217(14) -0.0014(13) -0.0003(14) 0.0041(13)
C41 0.0219(13) 0.0182(11) 0.0199(11) 0.0007(10) -0.0013(11) 0.0054(10)
N42 0.0212(16) 0.0188(13) 0.0202(13) -0.0011(11) -0.0007(13) 0.0048(13)
C43 0.0227(17) 0.0206(14) 0.0213(14) -0.0017(13) -0.0002(15) 0.0041(14)
C44 0.023(2) 0.0218(18) 0.0225(18) -0.0016(17) -0.0001(18) 0.0055(17)
C45 0.0226(17) 0.0217(14) 0.0217(14) -0.0014(13) -0.0003(14) 0.0041(13)
C46 0.0229(15) 0.0200(13) 0.0212(14) 0.0000(12) -0.0015(13) 0.0046(12)
C51 0.042(3) 0.025(3) 0.020(3) 0.005(2) -0.002(2) 0.002(2)
I1 0.0428(3) 0.0202(2) 0.0242(3) 0.00504(14) 0.00276(16) 0.00749(16)
F51A 0.070(3) 0.037(2) 0.063(3) 0.0178(19) -0.038(2) -0.0190(19)
F51B 0.115(4) 0.0309(19) 0.0308(19) 0.0084(15) 0.027(2) 0.032(2)
C52 0.022(2) 0.024(2) 0.016(2) -0.0006(19) 0.0032(18) 0.0061(19)
F52A 0.063(2) 0.0341(18) 0.0230(16) 0.0094(13) 0.0176(15) 0.0203(16)
F52B 0.0317(17) 0.0344(17) 0.0428(19) 0.0123(14) -0.0134(14) -0.0006(14)
C53 0.024(2) 0.024(3) 0.019(2) 0.0021(19) 0.0026(19) 0.002(2)
F53A 0.0241(15) 0.0301(16) 0.0326(16) 0.0078(13) -0.0056(12) 0.0017(12)
F53B 0.0443(19) 0.0247(16) 0.0195(15) 0.0010(12) 0.0088(13) 0.0080(14)

loop_
_atom_type_symbol
_atom_type_description
_atom_type_scat_dispersion_real
_atom_type_scat_dispersion_imag
_atom_type_scat_source
C C 0.0181 0.0091 'International Tables Vol C Tables 4.2.6.8 and 6.1.1.4'
H H 0.0000 0.0000 'International Tables Vol C Tables 4.2.6.8 and 6.1.1.4'
N N 0.0311 0.0180 'International Tables Vol C Tables 4.2.6.8 and 6.1.1.4'
F F 0.0727 0.0534 'International Tables Vol C Tables 4.2.6.8 and 6.1.1.4'
I I -0.3257 6.8362 'International Tables Vol C Tables 4.2.6.8 and 6.1.1.4'

loop_
_geom_angle_atom_site_label_1
_geom_angle_atom_site_label_2
_geom_angle_atom_site_label_3
_geom_angle
_geom_angle_site_symmetry_3
C12 N11 C15 107.1(5) .
C12 N11 H11 126.5 .
C15 N11 H11 126.5 .
N13 C12 N11 111.0(5) .
N13 C12 C21 127.2(5) .
N11 C12 C21 121.8(5) .
C12 N13 C14 105.9(5) .
C12 N13 I1 135.4(4) .
C14 N13 I1 110.7(4) .
C15 C14 N13 109.7(6) .
C15 C14 H14 125.2 .
N13 C14 H14 125.2 .
C14 C15 N11 106.5(5) .
C14 C15 H15 126.8 .
N11 C15 H15 126.8 .
N22 C21 C26 122.1(5) .
N22 C21 C12 116.2(5) .
C26 C21 C12 121.7(5) .
C23 N22 C21 116.8(5) .
N22 C23 C24 124.0(5) .
N22 C23 H23 118.0 .
C24 C23 H23 118.0 .
C25 C24 C23 118.3(5) .
C25 C24 H24 120.9 .
C23 C24 H24 120.9 .
C26 C25 C24 119.5(5) .
C26 C25 H25 120.3 .
C24 C25 H25 120.3 .
C25 C26 C21 119.3(5) .
C25 C26 H26 120.3 .
C21 C26 H26 120.3 .
C32 N31 C35 105.3(9) .
C32 N31 H31 127.4 .
C35 N31 H31 127.4 .
N33 C32 N31 111.9(8) .
N33 C32 C41 125.5(7) .
N31 C32 C41 122.6(8) .
C32 N33 C34 106.1(8) .
C35 C34 N33 109.3(8) .
C35 C34 H34 125.3 .
N33 C34 H34 125.3 .
C34 C35 N31 107.4(7) .
C34 C35 H35 126.3 .
N31 C35 H35 126.3 .
N42 C41 C46 122.9(6) .
N42 C41 C32 116.0(3) .
C46 C41 C32 120.9(7) .
C43 N42 C41 113.8 .
N42 C43 C44 125.6(4) .
N42 C43 H43 117.2 .
C44 C43 H43 117.2 .
C43 C44 C45 118.9(8) .
C43 C44 H44 120.5 .
C45 C44 H44 120.5 .
C46 C45 C44 118.7(10) .
C46 C45 H45 120.7 .
C44 C45 H45 120.7 .
C45 C46 C41 119.4(10) .
C45 C46 H46 120.3 .
C41 C46 H46 120.3 .
F51B C51 F51A 107.5(5) .
F51B C51 C52 108.6(4) .
F51A C51 C52 108.4(5) .
F51B C51 I1 110.0(4) .
F51A C51 I1 110.2(4) .
C52 C51 I1 112.0(3) .
C51 I1 N13 176.0(2) .
F52A C52 F52B 108.1(4) .
F52A C52 C53 108.5(4) .
F52B C52 C53 109.7(4) .
F52A C52 C51 107.8(4) .
F52B C52 C51 107.1(4) .
C53 C52 C51 115.5(4) .
F53B C53 F53A 108.9(4) .
F53B C53 C52 110.0(4) .
F53A C53 C52 107.7(4) .
F53B C53 C53 107.8(5) 2_656
F53A C53 C53 107.5(5) 2_656
C52 C53 C53 114.8(5) 2_656

loop_
_geom_bond_atom_site_label_1
_geom_bond_atom_site_label_2
_geom_bond_distance
_geom_bond_site_symmetry_2
N11 C12 1.358(7) .
N11 C15 1.360(8) .
N11 H11 0.8800 .
C12 N13 1.314(7) .
C12 C21 1.460(7) .
N13 C14 1.371(9) .
N13 I1 2.856(5) .
C14 C15 1.355(9) .
C14 H14 0.9500 .
C15 H15 0.9500 .
C21 N22 1.353(7) .
C21 C26 1.401(7) .
N22 C23 1.344(7) .
C23 C24 1.380(8) .
C23 H23 0.9500 .
C24 C25 1.379(8) .
C24 H24 0.9500 .
C25 C26 1.362(9) .
C25 H25 0.9500 .
C26 H26 0.9500 .
N31 C32 1.351(13) .
N31 C35 1.371(12) .
N31 H31 0.8800 .
C32 N33 1.289(11) .
C32 C41 1.471(8) .
N33 C34 1.369(12) .
C34 C35 1.325(12) .
C34 H34 0.9500 .
C35 H35 0.9500 .
C41 N42 1.3839 .
C41 C46 1.409(13) .
N42 C43 1.3649 .
C43 C44 1.374(10) .
C43 H43 0.9500 .
C44 C45 1.381(12) .
C44 H44 0.9500 .
C45 C46 1.371(14) .
C45 H45 0.9500 .
C46 H46 0.9500 .
C51 F51B 1.337(8) .
C51 F51A 1.347(7) .
C51 C52 1.550(7) .
C51 I1 2.154(5) .
C52 F52A 1.336(6) .
C52 F52B 1.340(6) .
C52 C53 1.549(7) .
C53 F53B 1.337(6) .
C53 F53A 1.348(6) .
C53 C53 1.577(10) 2_656

loop_
_geom_hbond_atom_site_label_D
_geom_hbond_atom_site_label_H
_geom_hbond_atom_site_label_A
_geom_hbond_distance_DH
_geom_hbond_distance_HA
_geom_hbond_distance_DA
_geom_hbond_angle_DHA
_geom_hbond_site_symmetry_A
N11 H11 N33 0.88 2.20 2.953(11) 142.9 .
N11 H11 N42 0.88 2.08 2.879(8) 150.0 2_775
N31 H31 N22 0.88 2.31 3.143(12) 158.4 2_775

loop_
_geom_torsion_atom_site_label_1
_geom_torsion_atom_site_label_2
_geom_torsion_atom_site_label_3
_geom_torsion_atom_site_label_4
_geom_torsion
_geom_torsion_site_symmetry_4
C15 N11 C12 N13 -0.5(7) .
C15 N11 C12 C21 179.4(5) .
N11 C12 N13 C14 0.5(7) .
C21 C12 N13 C14 -179.4(6) .
N11 C12 N13 I1 144.8(4) .
C21 C12 N13 I1 -35.1(9) .
C12 N13 C14 C15 -0.4(8) .
I1 N13 C14 C15 -154.4(5) .
N13 C14 C15 N11 0.1(9) .
C12 N11 C15 C14 0.2(8) .
N13 C12 C21 N22 171.7(5) .
N11 C12 C21 N22 -8.2(7) .
N13 C12 C21 C26 -8.8(8) .
N11 C12 C21 C26 171.3(5) .
C26 C21 N22 C23 -0.5(7) .
C12 C21 N22 C23 179.0(4) .
C21 N22 C23 C24 0.3(8) .
N22 C23 C24 C25 0.3(8) .
C23 C24 C25 C26 -0.6(8) .
C24 C25 C26 C21 0.4(8) .
N22 C21 C26 C25 0.2(8) .
C12 C21 C26 C25 -179.3(5) .
C35 N31 C32 N33 -3.2(13) .
C35 N31 C32 C41 -179.5(7) .
N31 C32 N33 C34 2.3(12) .
C41 C32 N33 C34 178.6(8) .
C32 N33 C34 C35 -0.6(11) .
N33 C34 C35 N31 -1.4(12) .
C32 N31 C35 C34 2.7(12) .
N33 C32 C41 N42 174.5(8) .
N31 C32 C41 N42 -9.7(11) .
N33 C32 C41 C46 -11.3(13) .
N31 C32 C41 C46 164.6(14) .
C46 C41 N42 C43 8.1(7) .
C32 C41 N42 C43 -177.8(4) .
C41 N42 C43 C44 -0.3(6) .
N42 C43 C44 C45 -6.0(12) .
C43 C44 C45 C46 4.6(16) .
C44 C45 C46 C41 2.6(18) .
N42 C41 C46 C45 -9.5(15) .
C32 C41 C46 C45 176.7(9) .
F51B C51 C52 F52A 176.1(4) .
F51A C51 C52 F52A -67.4(5) .
I1 C51 C52 F52A 54.4(5) .
F51B C51 C52 F52B 60.0(5) .
F51A C51 C52 F52B 176.4(4) .
I1 C51 C52 F52B -61.8(5) .
F51B C51 C52 C53 -62.5(6) .
F51A C51 C52 C53 54.0(6) .
I1 C51 C52 C53 175.8(3) .
F52A C52 C53 F53B 171.8(4) .
F52B C52 C53 F53B -70.4(5) .
C51 C52 C53 F53B 50.7(6) .
F52A C52 C53 F53A 53.3(5) .
F52B C52 C53 F53A 171.1(4) .
C51 C52 C53 F53A -67.8(6) .
F52A C52 C53 C53 -66.5(7) 2_656
F52B C52 C53 C53 51.4(7) 2_656
C51 C52 C53 C53 172.4(5) 2_656
